data_2219061
loop_
_publ_author_name
'Hao, Xiao-Min'
'Gu, Chang-Sheng'
'Song, Weng-Dong'
'Liu, Ji-Wei'

_publ_section_title
;
 Tetraaqua(1,10-phenanthroline-\k^2^<i>N</i>,<i>N</i>')magnesium(II)
 bis[(2,4-dichlorophenyl)acetate]
;
_journal_coeditor_code IM2068
_journal_issue 8
_journal_name_full 'Acta Crystallographica Section E'
_journal_page_first m1052
_journal_paper_doi 10.1107/S1600536808022150
_journal_volume 64
_journal_year 2008
_chemical_formula_iupac '[Mg (C12 H8 N2) (H2 O)4] (C8 H5 Cl2 O2)2'
_chemical_formula_moiety 'C12 H16 Mg N2 O4 2+, 2(C8 H5 Cl2 O2 -)'
_chemical_formula_sum 'C28 H26 Cl4 Mg N2 O8'
_chemical_formula_weight 684.62
_chemical_name_systematic
;
Tetraaqua(1,10-phenanthroline-\k^2^<i>N</i>,<i>N</i>')magnesium(II)
bis[(2,4-dichlorophenyl)acetate]
;
_space_group_IT_number 15
_symmetry_cell_setting monoclinic
_symmetry_space_group_name_Hall '-C 2yc'
_symmetry_space_group_name_H-M 'C 1 2/c 1'
_atom_sites_solution_hydrogens geom
_atom_sites_solution_primary direct
_atom_sites_solution_secondary difmap
_audit_creation_method SHELXL97
_cell_angle_alpha 90.00
_cell_angle_beta 94.7850(10)
_cell_angle_gamma 90.00
_cell_formula_units_Z 4
_cell_length_a 28.9260(10)
_cell_length_b 14.0447(6)
_cell_length_c 7.6074(3)
_cell_measurement_reflns_used 10366
_cell_measurement_temperature 273(2)
_cell_measurement_theta_max 28.18
_cell_measurement_theta_min 2.83
_cell_volume 3079.8(2)
_computing_cell_refinement 'SAINT (Bruker, 2004)'
_computing_data_collection 'APEX2 (Bruker, 2004)'
_computing_data_reduction 'SAINT (Bruker, 2004)'
_computing_molecular_graphics 'SHELXTL (Sheldrick, 2008)'
_computing_publication_material 'SHELXL97 (Sheldrick, 2008)'
_computing_structure_refinement 'SHELXL97 (Sheldrick, 2008)'
_computing_structure_solution 'SHELXS97 (Sheldrick, 2008)'
_diffrn_ambient_temperature 273(2)
_diffrn_detector_area_resol_mean 10.000
_diffrn_measured_fraction_theta_full 0.985
_diffrn_measured_fraction_theta_max 0.985
_diffrn_measurement_device_type 'Bruker P4'
_diffrn_measurement_method \w
_diffrn_radiation_monochromator graphite
_diffrn_radiation_source 'fine-focus sealed tube'
_diffrn_radiation_type MoK\a
_diffrn_radiation_wavelength 0.71073
_diffrn_reflns_av_R_equivalents 0.0210
_diffrn_reflns_av_sigmaI/netI 0.0254
_diffrn_reflns_limit_h_max 33
_diffrn_reflns_limit_h_min -38
_diffrn_reflns_limit_k_max 18
_diffrn_reflns_limit_k_min -18
_diffrn_reflns_limit_l_max 10
_diffrn_reflns_limit_l_min -9
_diffrn_reflns_number 10955
_diffrn_reflns_theta_full 28.18
_diffrn_reflns_theta_max 28.18
_diffrn_reflns_theta_min 2.83
_diffrn_standards_decay_% 0
_diffrn_standards_interval_count 0
_diffrn_standards_interval_time 0
_diffrn_standards_number 0
_exptl_absorpt_coefficient_mu 0.456
_exptl_absorpt_correction_T_max 0.921
_exptl_absorpt_correction_T_min 0.867
_exptl_absorpt_correction_type empirical
_exptl_absorpt_process_details '(SADABS; Sheldrick, 1996)'
_exptl_crystal_colour Colorless
_exptl_crystal_density_diffrn 1.477
_exptl_crystal_density_method 'not measured'
_exptl_crystal_description Prism
_exptl_crystal_F_000 1408
_exptl_crystal_size_max 0.34
_exptl_crystal_size_mid 0.26
_exptl_crystal_size_min 0.18
_refine_diff_density_max 0.360
_refine_diff_density_min -0.474
_refine_ls_extinction_coef 0.00010(10)
_refine_ls_extinction_method 'SHELXL97 (Sheldrick, 2008)'
_refine_ls_goodness_of_fit_ref 1.025
_refine_ls_hydrogen_treatment mixed
_refine_ls_matrix_type full
_refine_ls_number_parameters 207
_refine_ls_number_reflns 3732
_refine_ls_number_restraints 6
_refine_ls_restrained_S_all 1.024
_refine_ls_R_factor_all 0.0657
_refine_ls_R_factor_gt 0.0423
_refine_ls_shift/su_max 0.000
_refine_ls_shift/su_mean 0.000
_refine_ls_structure_factor_coef Fsqd
_refine_ls_weighting_details 'calc w=1/[\s^2^(Fo^2^)+(0.0514P)^2^+1.7903P] where P=(Fo^2^+2Fc^2^)/3'
_refine_ls_weighting_scheme calc
_refine_ls_wR_factor_gt 0.1040
_refine_ls_wR_factor_ref 0.1175
_reflns_number_gt 2619
_reflns_number_total 3732
_reflns_threshold_expression I>2\s(I)
_cod_data_source_file im2068.cif
_cod_data_source_block I
_cod_depositor_comments
;
The following automatic conversions were performed:
'_symmetry_cell_setting' value 'Monoclinic' changed to 'monoclinic'
according to '/home/saulius/struct/CIF-dictionaries/cif_core.dic'
dictionary named 'cif_core.dic' version 2.4.1 from
2010-06-29.

'_geom_bond_publ_flag' value 'NO' changed to 'no' according
to '/home/saulius/struct/CIF-dictionaries/cif_core.dic' dictionary named
'cif_core.dic' version 2.4.1 from 2010-06-29 (40
times).

'_geom_angle_publ_flag' value 'NO' changed to 'no' according to
'/home/saulius/struct/CIF-dictionaries/cif_core.dic' dictionary named
'cif_core.dic' version 2.4.1 from 2010-06-29 (69
times).

'_geom_torsion_publ_flag' value 'NO' changed to 'no' according to
'/home/saulius/struct/CIF-dictionaries/cif_core.dic' dictionary named
'cif_core.dic' version 2.4.1 from 2010-06-29 (43 times).

Automatic conversion script
Id: cif_fix_enum 1527 2010-12-29 10:47:43Z saulius 

The following automatic conversions were performed:

'_symmetry_cell_setting' value 'Monoclinic' changed to 'monoclinic'
according to /home/saulius/struct/CIF-dictionaries/cif_core.dic
dictionary named 'cif_core.dic' version 2.4.1 from
2010-06-29.

'_geom_bond_publ_flag' value 'NO' changed to 'no'
according to /home/saulius/struct/CIF-dictionaries/cif_core.dic
dictionary named 'cif_core.dic' version 2.4.1 from 2010-06-29 (40
times).

'_geom_angle_publ_flag' value 'NO' changed to 'no' according
to /home/saulius/struct/CIF-dictionaries/cif_core.dic dictionary
named 'cif_core.dic' version 2.4.1 from 2010-06-29 (69
times).

'_geom_torsion_publ_flag' value 'NO' changed to 'no'
according to /home/saulius/struct/CIF-dictionaries/cif_core.dic
dictionary named 'cif_core.dic' version 2.4.1 from 2010-06-29 (43
times).

Automatic conversion script
Id: cif_fix_values 1715 2011-07-08 13:25:40Z adriana 
;
_cod_original_sg_symbol_H-M 'C 2/c'
_cod_database_code 2219061
_cod_database_fobs_code 2219061

loop_
_symmetry_equiv_pos_as_xyz
'x, y, z'
'-x, y, -z+1/2'
'x+1/2, y+1/2, z'
'-x+1/2, y+1/2, -z+1/2'
'-x, -y, -z'
'x, -y, z-1/2'
'-x+1/2, -y+1/2, -z'
'x+1/2, -y+1/2, z-1/2'

loop_
_atom_site_type_symbol
_atom_site_label
_atom_site_fract_x
_atom_site_fract_y
_atom_site_fract_z
_atom_site_U_iso_or_equiv
_atom_site_adp_type
_atom_site_calc_flag
_atom_site_refinement_flags
_atom_site_occupancy
Mg Mg1 0.5000 0.70119(6) 0.2500 0.0377(2) Uani d S 1
Cl Cl1 0.30958(2) 0.68124(5) 0.95908(8) 0.06695(19) Uani d . 1
Cl Cl2 0.25982(3) 0.96821(5) 0.52259(13) 0.0957(3) Uani d . 1
O O1 0.42857(5) 0.68303(10) 0.76580(19) 0.0501(3) Uani d . 1
O O1W 0.44481(6) 0.61206(10) 0.20734(19) 0.0613(4) Uani d D 1
O O2W 0.50764(5) 0.69659(11) -0.01445(17) 0.0480(3) Uani d D 1
O O2 0.41678(5) 0.54277(10) 0.88709(19) 0.0544(4) Uani d . 1
N N1 0.45496(5) 0.82808(11) 0.1896(2) 0.0423(4) Uani d . 1
C C1 0.41135(7) 0.82785(17) 0.1205(3) 0.0577(6) Uani d . 1
H H1A 0.3966 0.7697 0.0991 0.069 Uiso calc R 1
C C2 0.38664(9) 0.9115(2) 0.0787(4) 0.0733(7) Uani d . 1
H H2A 0.3562 0.9084 0.0293 0.088 Uiso calc R 1
C C3 0.40715(9) 0.9969(2) 0.1101(3) 0.0705(7) Uani d . 1
H H3A 0.3907 1.0527 0.0846 0.085 Uiso calc R 1
C C4 0.45322(8) 1.00081(15) 0.1812(3) 0.0552(5) Uani d . 1
C C5 0.47614(6) 0.91362(12) 0.2161(2) 0.0392(4) Uani d . 1
C C6 0.47783(10) 1.08762(15) 0.2176(4) 0.0734(8) Uani d . 1
H H6A 0.4627 1.1453 0.1957 0.088 Uiso calc R 1
C C7 0.33544(7) 0.68867(14) 0.6254(3) 0.0457(5) Uani d . 1
C C8 0.31108(6) 0.73310(14) 0.7514(3) 0.0456(4) Uani d . 1
C C9 0.28790(7) 0.81845(15) 0.7222(3) 0.0544(5) Uani d . 1
H H9A 0.2720 0.8466 0.8101 0.065 Uiso calc R 1
C C10 0.28898(7) 0.86044(16) 0.5596(3) 0.0603(6) Uani d . 1
C C11 0.31228(9) 0.81981(19) 0.4301(3) 0.0698(7) Uani d . 1
H H11A 0.3128 0.8491 0.3206 0.084 Uiso calc R 1
C C12 0.33515(8) 0.73431(19) 0.4637(3) 0.0628(6) Uani d . 1
H H12A 0.3508 0.7066 0.3750 0.075 Uiso calc R 1
C C13 0.36083(7) 0.59691(15) 0.6623(3) 0.0532(5) Uani d . 1
H H13A 0.3682 0.5690 0.5514 0.064 Uiso calc R 1
H H13B 0.3406 0.5530 0.7176 0.064 Uiso calc R 1
C C14 0.40558(7) 0.60887(14) 0.7815(2) 0.0413(4) Uani d . 1
H H2W1 0.4831(4) 0.6910(16) -0.083(2) 0.062 Uiso d D 1
H H2W2 0.5312(4) 0.6889(16) -0.071(2) 0.062 Uiso d D 1
H H1W1 0.4397(8) 0.5689(12) 0.2818(19) 0.062 Uiso d D 1
H H1W2 0.4390(8) 0.5895(14) 0.1044(13) 0.062 Uiso d D 1

loop_
_atom_site_aniso_label
_atom_site_aniso_U_11
_atom_site_aniso_U_22
_atom_site_aniso_U_33
_atom_site_aniso_U_12
_atom_site_aniso_U_13
_atom_site_aniso_U_23
Mg1 0.0472(5) 0.0291(4) 0.0373(4) 0.000 0.0060(4) 0.000
Cl1 0.0679(4) 0.0739(4) 0.0613(4) 0.0017(3) 0.0193(3) 0.0105(3)
Cl2 0.0834(5) 0.0587(4) 0.1391(7) 0.0047(3) -0.0259(5) 0.0226(4)
O1 0.0404(7) 0.0532(8) 0.0568(9) -0.0033(6) 0.0054(6) 0.0051(6)
O1W 0.0958(12) 0.0482(8) 0.0394(8) -0.0322(8) 0.0021(8) 0.0015(6)
O2W 0.0441(8) 0.0631(9) 0.0373(7) 0.0031(7) 0.0062(6) 0.0027(6)
O2 0.0743(10) 0.0418(7) 0.0463(8) 0.0029(7) -0.0003(7) -0.0041(6)
N1 0.0421(9) 0.0402(8) 0.0452(9) 0.0014(7) 0.0074(7) 0.0005(7)
C1 0.0458(12) 0.0650(14) 0.0623(14) 0.0013(10) 0.0035(10) 0.0007(11)
C2 0.0489(13) 0.095(2) 0.0760(17) 0.0240(14) 0.0029(11) 0.0105(15)
C3 0.0744(17) 0.0695(16) 0.0687(16) 0.0356(14) 0.0129(13) 0.0151(13)
C4 0.0762(15) 0.0408(10) 0.0513(12) 0.0170(10) 0.0204(11) 0.0065(9)
C5 0.0504(10) 0.0320(8) 0.0368(9) 0.0040(8) 0.0137(7) 0.0022(7)
C6 0.114(2) 0.0323(10) 0.0777(18) 0.0144(11) 0.0287(16) 0.0067(11)
C7 0.0366(10) 0.0509(11) 0.0486(11) -0.0043(8) -0.0024(8) -0.0053(9)
C8 0.0377(10) 0.0482(11) 0.0509(11) -0.0053(8) 0.0037(8) 0.0014(9)
C9 0.0407(11) 0.0514(12) 0.0710(15) -0.0013(9) 0.0041(10) -0.0032(10)
C10 0.0440(12) 0.0514(12) 0.0827(17) -0.0039(10) -0.0108(11) 0.0088(12)
C11 0.0623(15) 0.0838(18) 0.0612(15) -0.0099(13) -0.0061(12) 0.0236(13)
C12 0.0558(13) 0.0827(17) 0.0498(12) -0.0009(12) 0.0034(10) -0.0016(12)
C13 0.0486(12) 0.0500(12) 0.0602(13) 0.0000(9) -0.0006(9) -0.0155(10)
C14 0.0430(10) 0.0424(10) 0.0395(10) 0.0058(8) 0.0095(8) -0.0086(8)

loop_
_atom_type_symbol
_atom_type_description
_atom_type_scat_dispersion_real
_atom_type_scat_dispersion_imag
_atom_type_scat_source
C C 0.0033 0.0016 'International Tables Vol C Tables 4.2.6.8 and 6.1.1.4'
H H 0.0000 0.0000 'International Tables Vol C Tables 4.2.6.8 and 6.1.1.4'
N N 0.0061 0.0033 'International Tables Vol C Tables 4.2.6.8 and 6.1.1.4'
O O 0.0106 0.0060 'International Tables Vol C Tables 4.2.6.8 and 6.1.1.4'
Cl Cl 0.1484 0.1585 'International Tables Vol C Tables 4.2.6.8 and 6.1.1.4'
Mg Mg 0.0486 0.0363 'International Tables Vol C Tables 4.2.6.8 and 6.1.1.4'

loop_
_geom_angle_atom_site_label_1
_geom_angle_atom_site_label_2
_geom_angle_atom_site_label_3
_geom_angle_site_symmetry_1
_geom_angle_site_symmetry_3
_geom_angle
_geom_angle_publ_flag
N1 Mg1 N1 2_655 . 74.07(8) no
O1W Mg1 N1 . . 91.24(6) no
O1W Mg1 N1 2_655 . 163.97(7) no
O1W Mg1 O1W . 2_655 104.01(11) no
O1W Mg1 O2W . . 88.36(6) no
O1W Mg1 O2W 2_655 . 89.41(6) no
O2W Mg1 N1 2_655 . 96.82(6) no
O2W Mg1 N1 . . 86.08(6) no
O2W Mg1 O2W 2_655 . 176.38(9) no
Mg1 O1W H1W1 . . 120.6(15) no
Mg1 O1W H1W2 . . 118.1(15) no
Mg1 O2W H2W1 . . 117.2(14) no
Mg1 O2W H2W2 . . 131.6(14) no
N1 C1 C2 . . 122.7(2) no
N1 C1 H1A . . 118.7 no
N1 C5 C4 . . 122.90(18) no
N1 C5 C5 . 2_655 117.60(10) no
O1 C14 O2 . . 124.69(18) no
O1 C14 C13 . . 117.88(18) no
O2 C14 C13 . . 117.42(18) no
O1W Mg1 N1 . 2_655 163.97(7) no
O1W Mg1 N1 2_655 2_655 91.24(6) no
O1W Mg1 O2W . 2_655 89.41(6) no
O1W Mg1 O2W 2_655 2_655 88.36(6) no
O2W Mg1 N1 2_655 2_655 86.08(6) no
O2W Mg1 N1 . 2_655 96.82(6) no
C1 N1 C5 . . 117.67(17) no
C1 N1 Mg1 . . 126.82(14) no
C1 C2 H2A . . 120.1 no
C2 C1 H1A . . 118.7 no
C2 C3 C4 . . 119.7(2) no
C2 C3 H3A . . 120.2 no
C3 C2 C1 . . 119.8(2) no
C3 C2 H2A . . 120.1 no
C3 C4 C5 . . 117.2(2) no
C3 C4 C6 . . 123.6(2) no
C4 C3 H3A . . 120.2 no
C4 C5 C5 . 2_655 119.50(13) no
C4 C6 H6A . . 119.3 no
C5 N1 Mg1 . . 115.34(12) no
C5 C4 C6 . . 119.2(2) no
C6 C6 C4 2_655 . 121.32(14) no
C6 C6 H6A 2_655 . 119.3 no
C7 C8 Cl1 . . 119.45(15) no
C7 C12 H12A . . 118.9 no
C7 C13 C14 . . 113.25(16) no
C7 C13 H13A . . 108.9 no
C7 C13 H13B . . 108.9 no
C8 C7 C12 . . 116.1(2) no
C8 C7 C13 . . 121.84(19) no
C8 C9 H9A . . 121.0 no
C9 C8 C7 . . 123.2(2) no
C9 C8 Cl1 . . 117.34(17) no
C9 C10 Cl2 . . 118.1(2) no
C10 C9 C8 . . 118.0(2) no
C10 C9 H9A . . 121.0 no
C10 C11 C12 . . 119.1(2) no
C10 C11 H11A . . 120.5 no
C11 C10 C9 . . 121.4(2) no
C11 C10 Cl2 . . 120.5(2) no
C11 C12 C7 . . 122.2(2) no
C11 C12 H12A . . 118.9 no
C12 C7 C13 . . 122.1(2) no
C12 C11 H11A . . 120.5 no
C14 C13 H13A . . 108.9 no
C14 C13 H13B . . 108.9 no
H1W1 O1W H1W2 . . 108.5(14) no
H2W1 O2W H2W2 . . 110.2(14) no
H13A C13 H13B . . 107.7 no

loop_
_geom_bond_atom_site_label_1
_geom_bond_atom_site_label_2
_geom_bond_site_symmetry_2
_geom_bond_distance
_geom_bond_publ_flag
Mg1 N1 . 2.2327(16) no
Mg1 O1W . 2.0333(15) no
Mg1 O2W . 2.0432(13) no
Mg1 N1 2_655 2.2327(16) no
Mg1 O1W 2_655 2.0333(15) no
Mg1 O2W 2_655 2.0432(13) no
Cl1 C8 . 1.744(2) no
Cl2 C10 . 1.744(2) no
N1 C1 . 1.325(3) no
N1 C5 . 1.356(2) no
O1 C14 . 1.247(2) no
O2 C14 . 1.252(2) no
O1W H1W1 . 0.851(9) no
O1W H1W2 . 0.849(9) no
O2W H2W1 . 0.849(9) no
O2W H2W2 . 0.841(9) no
C1 C2 . 1.399(3) no
C1 H1A . 0.9300 no
C2 C3 . 1.350(4) no
C2 H2A . 0.9300 no
C3 C4 . 1.397(3) no
C3 H3A . 0.9300 no
C4 C5 . 1.407(3) no
C4 C6 . 1.427(3) no
C5 C5 2_655 1.433(4) no
C6 C6 2_655 1.335(6) no
C6 H6A . 0.9300 no
C7 C8 . 1.385(3) no
C7 C12 . 1.386(3) no
C7 C13 . 1.498(3) no
C8 C9 . 1.382(3) no
C9 C10 . 1.373(3) no
C9 H9A . 0.9300 no
C10 C11 . 1.365(4) no
C11 C12 . 1.384(3) no
C11 H11A . 0.9300 no
C12 H12A . 0.9300 no
C13 C14 . 1.527(3) no
C13 H13A . 0.9700 no
C13 H13B . 0.9700 no

loop_
_geom_hbond_atom_site_label_D
_geom_hbond_atom_site_label_H
_geom_hbond_atom_site_label_A
_geom_hbond_site_symmetry_A
_geom_hbond_distance_DH
_geom_hbond_distance_HA
_geom_hbond_distance_DA
_geom_hbond_angle_DHA
_geom_hbond_publ_flag
O2W H2W1 O1 1_554 0.849(9) 1.876(9) 2.725(2) 178(2) yes
O2W H2W2 O1 2_655 0.841(9) 1.960(10) 2.772(2) 161(2) yes
O1W H1W1 O2 6_565 0.851(9) 1.910(10) 2.728(2) 162(2) yes
O1W H1W2 O2 1_554 0.849(9) 1.840(10) 2.685(2) 171(2) yes

loop_
_geom_torsion_atom_site_label_1
_geom_torsion_atom_site_label_2
_geom_torsion_atom_site_label_3
_geom_torsion_atom_site_label_4
_geom_torsion_site_symmetry_1
_geom_torsion_site_symmetry_4
_geom_torsion
_geom_torsion_publ_flag
Mg1 N1 C1 C2 . . -176.53(18) no
Mg1 N1 C5 C4 . . 178.64(15) no
Mg1 N1 C5 C5 . 2_655 -1.9(3) no
N1 Mg1 N1 C1 2_655 . 175.8(2) no
N1 Mg1 N1 C5 2_655 . 0.66(9) no
N1 C1 C2 C3 . . -0.6(4) no
O1W Mg1 N1 C1 . . -10.68(18) no
O1W Mg1 N1 C1 2_655 . 151.6(2) no
O1W Mg1 N1 C5 . . 174.14(13) no
O1W Mg1 N1 C5 2_655 . -23.6(3) no
O2W Mg1 N1 C1 2_655 . -100.24(18) no
O2W Mg1 N1 C1 . . 77.59(18) no
O2W Mg1 N1 C5 2_655 . 84.59(13) no
O2W Mg1 N1 C5 . . -97.59(13) no
C1 N1 C5 C4 . . 3.0(3) no
C1 N1 C5 C5 . 2_655 -177.5(2) no
C1 C2 C3 C4 . . 1.2(4) no
C2 C3 C4 C5 . . 0.2(4) no
C2 C3 C4 C6 . . 179.5(2) no
C3 C4 C5 N1 . . -2.4(3) no
C3 C4 C6 C6 . 2_655 -178.7(3) no
C3 C4 C5 C5 . 2_655 178.1(2) no
C5 N1 C1 C2 . . -1.5(3) no
C5 C4 C6 C6 . 2_655 0.6(5) no
C6 C4 C5 N1 . . 178.3(2) no
C6 C4 C5 C5 . 2_655 -1.2(3) no
C7 C8 C9 C10 . . 0.5(3) no
C7 C13 C14 O1 . . -35.1(3) no
C7 C13 C14 O2 . . 145.54(19) no
C8 C7 C12 C11 . . 0.6(3) no
C8 C7 C13 C14 . . -74.1(2) no
C8 C9 C10 C11 . . -0.2(3) no
C8 C9 C10 Cl2 . . -179.92(15) no
C9 C10 C11 C12 . . 0.2(4) no
C10 C11 C12 C7 . . -0.4(4) no
Cl1 C8 C9 C10 . . 179.64(16) no
C12 C7 C8 C9 . . -0.7(3) no
Cl2 C10 C11 C12 . . 179.89(17) no
C13 C7 C8 C9 . . 179.01(18) no
C12 C7 C8 Cl1 . . -179.82(15) no
C12 C7 C13 C14 . . 105.5(2) no
C13 C7 C8 Cl1 . . -0.2(3) no
C13 C7 C12 C11 . . -179.0(2) no
